data_2200570
loop_
_publ_author_name
'Ivashkevich, Dmitry O.'
'Lyakhov, Alexander S.'
'Gaponik, Pavel N.'
'Bogatikov, Andrey N.'
'Govorova, Alla A.'

_publ_section_title
;Layered structure of
 <i>catena</i>-poly[[bis[1-(2-azidoethyl)tetrazole-<i>N</i>^4^]copper(II)]-di-\m-chloro]
;
_journal_issue 8
_journal_name_full 'Acta Crystallographica Section E'
_journal_page_first m335
_journal_page_last m337
_journal_paper_doi 10.1107/S1600536801009965
_journal_volume 57
_journal_year 2001
_chemical_formula_iupac '[Cu Cl2 (C3 H5 N7)2]'
_chemical_formula_sum 'C6 H10 Cl2 Cu N14'
_chemical_formula_weight 412.72
_chemical_name_systematic
;
catena-poly[[bis(1-(2-azidoethyl)tetrazole-N^4^)-copper(II)]-di-\m-chloro]
;
_space_group_IT_number 14
_symmetry_cell_setting monoclinic
_symmetry_space_group_name_Hall '-P 2ybc'
_symmetry_space_group_name_H-M 'P 1 21/c 1'
_audit_creation_method SHELXL-97
_cell_angle_alpha 90.00
_cell_angle_beta 91.87(3)
_cell_angle_gamma 90.00
_cell_formula_units_Z 2
_cell_length_a 15.616(2)
_cell_length_b 6.702(2)
_cell_length_c 7.208(6)
_cell_measurement_reflns_used 25
_cell_measurement_temperature 293(2)
_cell_measurement_theta_max 24.2
_cell_measurement_theta_min 17.2
_cell_volume 754.0(7)
_computing_cell_refinement 'R3m software'
_computing_data_collection 'R3m Software (Nicolet, 1980)'
_computing_data_reduction 'R3m software'
_computing_molecular_graphics 'ORTEP-3 for Windows (Farrugia, 1997)'
_computing_publication_material SHELXL97
_computing_structure_refinement 'SHELXL97 (Sheldrick, 1997)'
_computing_structure_solution 'SIR97 (Altomare et al., 1999)'
_diffrn_ambient_temperature 293(2)
_diffrn_measured_fraction_theta_full 1.000
_diffrn_measured_fraction_theta_max 1.000
_diffrn_measurement_device_type 'Nicolet R3m four-circle'
_diffrn_measurement_method \w/2\q
_diffrn_radiation_monochromator graphite
_diffrn_radiation_source 'fine-focus sealed tube'
_diffrn_radiation_type MoK\a
_diffrn_radiation_wavelength .71073
_diffrn_reflns_av_R_equivalents .018
_diffrn_reflns_av_sigmaI/netI .0201
_diffrn_reflns_limit_h_max 20
_diffrn_reflns_limit_h_min -20
_diffrn_reflns_limit_k_max 0
_diffrn_reflns_limit_k_min -8
_diffrn_reflns_limit_l_max 9
_diffrn_reflns_limit_l_min 0
_diffrn_reflns_number 1880
_diffrn_reflns_theta_full 27.5
_diffrn_reflns_theta_max 27.5
_diffrn_reflns_theta_min 1.3
_diffrn_standards_decay_% 0
_diffrn_standards_interval_count 100
_diffrn_standards_number 3
_exptl_absorpt_coefficient_mu 1.83
_exptl_absorpt_correction_T_max .964
_exptl_absorpt_correction_T_min .323
_exptl_absorpt_correction_type '\y scan'
_exptl_absorpt_process_details '(North et al., 1968)'
_exptl_crystal_colour blue
_exptl_crystal_density_diffrn 1.818
_exptl_crystal_density_method 'not measured'
_exptl_crystal_description plate
_exptl_crystal_F_000 414
_exptl_crystal_size_max .80
_exptl_crystal_size_mid .46
_exptl_crystal_size_min .02
_refine_diff_density_max .47
_refine_diff_density_min -.34
_refine_ls_extinction_method none
_refine_ls_goodness_of_fit_ref 1.04
_refine_ls_hydrogen_treatment constr
_refine_ls_matrix_type full
_refine_ls_number_parameters 106
_refine_ls_number_reflns 1734
_refine_ls_number_restraints 0
_refine_ls_restrained_S_all 1.04
_refine_ls_R_factor_all .039
_refine_ls_R_factor_gt .033
_refine_ls_shift/su_max <0.001
_refine_ls_shift/su_mean .000
_refine_ls_structure_factor_coef Fsqd
_refine_ls_weighting_details 'calc w = 1/[\s^2^(Fo^2^)+(0.0690P)^2^+0.2230P] where P = (Fo^2^+2Fc^2^)/3'
_refine_ls_weighting_scheme calc
_refine_ls_wR_factor_ref .097
_reflns_number_gt 1529
_reflns_number_total 1734
_reflns_threshold_expression I>2\s(I)
_cod_data_source_file ya6036.cif
_cod_data_source_block I
_cod_original_sg_symbol_H-M 'P 21/c'
_cod_database_code 2200570
_cod_database_fobs_code 2200570

loop_
_symmetry_equiv_pos_as_xyz
'x, y, z'
'-x, y+1/2, -z+1/2'
'-x, -y, -z'
'x, -y-1/2, z-1/2'

loop_
_atom_site_label
_atom_site_fract_x
_atom_site_fract_y
_atom_site_fract_z
_atom_site_U_iso_or_equiv
_atom_site_adp_type
_atom_site_calc_flag
_atom_site_refinement_flags
_atom_site_occupancy
_atom_site_disorder_assembly
_atom_site_disorder_group
_atom_site_type_symbol
Cu1 .0000 .5000 .5000 .02654(15) Uani d S 1 . . Cu
Cl1 -.05746(3) .71706(7) .28493(7) .02841(16) Uani d . 1 . . Cl
N1 .20604(11) .8732(3) .4690(3) .0315(4) Uani d . 1 . . N
N2 .24478(14) .6972(3) .4424(4) .0463(6) Uani d . 1 . . N
N3 .18738(13) .5609(3) .4586(4) .0427(5) Uani d . 1 . . N
N4 .11123(10) .6469(3) .4928(2) .0259(4) Uani d . 1 . . N
C5 .12436(13) .8398(3) .4984(3) .0301(4) Uani d . 1 . . C
H5 .0832 .9367 .5196 .036 Uiso calc R 1 . . H
C6 .25272(17) 1.0620(4) .4532(5) .0462(6) Uani d . 1 . . C
H6A .2165 1.1709 .4920 .055 Uiso calc R 1 . . H
H6B .2664 1.0841 .3245 .055 Uiso calc R 1 . . H
C7 .33252(18) 1.0609(5) .5685(5) .0493(7) Uani d . 1 . . C
H7A .3692 .9516 .5327 .059 Uiso calc R 1 . . H
H7B .3198 1.0459 .6986 .059 Uiso calc R 1 . . H
N5 .37491(16) 1.2541(4) .5364(5) .0634(8) Uani d . 1 . . N
N6 .44506(17) 1.2736(4) .6084(4) .0605(7) Uani d . 1 . . N
N7 .5109(2) 1.3094(7) .6666(6) .1060(14) Uani d . 1 . . N

loop_
_atom_site_aniso_label
_atom_site_aniso_U_11
_atom_site_aniso_U_22
_atom_site_aniso_U_33
_atom_site_aniso_U_12
_atom_site_aniso_U_13
_atom_site_aniso_U_23
Cu1 .0247(2) .0269(2) .0280(2) -.00358(12) .00057(14) .00865(13)
Cl1 .0346(3) .0283(3) .0223(3) .00035(17) .00029(19) .00461(18)
N1 .0296(9) .0286(9) .0364(11) -.0046(7) .0016(7) .0013(7)
N2 .0326(10) .0355(10) .0718(17) -.0034(8) .0140(10) -.0078(10)
N3 .0303(9) .0305(9) .0679(16) -.0010(8) .0093(9) -.0085(10)
N4 .0263(8) .0268(8) .0248(9) -.0013(6) .0034(6) .0033(7)
C5 .0285(10) .0282(9) .0337(12) -.0016(8) .0008(8) .0018(8)
C6 .0394(13) .0352(12) .0635(18) -.0136(11) -.0071(12) .0120(12)
C7 .0439(14) .0448(13) .0585(18) -.0159(12) -.0088(13) .0069(13)
N5 .0509(15) .0575(14) .081(2) -.0275(12) -.0146(14) .0163(13)
N6 .0510(14) .0704(17) .0600(17) -.0302(13) .0016(12) .0021(13)
N7 .064(2) .141(4) .111(3) -.052(2) -.024(2) .010(3)

loop_
_atom_type_symbol
_atom_type_description
_atom_type_scat_dispersion_real
_atom_type_scat_dispersion_imag
_atom_type_scat_source
C C .0033 .0016 'International Tables Vol C Tables 4.2.6.8 and 6.1.1.4'
H H .0000 .0000 'International Tables Vol C Tables 4.2.6.8 and 6.1.1.4'
Cl Cl .1484 .1585 'International Tables Vol C Tables 4.2.6.8 and 6.1.1.4'
Cu Cu .3201 1.2651 'International Tables Vol C Tables 4.2.6.8 and 6.1.1.4'
N N .0061 .0033 'International Tables Vol C Tables 4.2.6.8 and 6.1.1.4'

loop_
_geom_angle_atom_site_label_1
_geom_angle_atom_site_label_2
_geom_angle_atom_site_label_3
_geom_angle_site_symmetry_1
_geom_angle_site_symmetry_3
_geom_angle
_geom_angle_publ_flag
N4 Cu1 Cl1 . . 89.49(5) yes
N4 Cu1 Cl1 3_566 2_545 89.18(6) yes
Cl1 Cu1 Cl1 . 2_545 93.35(5) yes
C5 N1 N2 . . 108.5(2) yes
C5 N1 C6 . . 130.1(2) yes
N2 N1 C6 . . 121.3(2) yes
N3 N2 N1 . . 107.0(2) yes
N2 N3 N4 . . 109.5(2) yes
C5 N4 N3 . . 106.8(2) yes
C5 N4 Cu1 . . 128.40(10) yes
N3 N4 Cu1 . . 124.40(10) yes
N4 C5 N1 . . 108.3(2) yes
N4 C5 H5 . . 125.9 ?
N1 C5 H5 . . 125.9 ?
N1 C6 C7 . . 111.4(2) yes
N1 C6 H6A . . 109.3 ?
C7 C6 H6A . . 109.3 ?
N1 C6 H6B . . 109.3 ?
C7 C6 H6B . . 109.3 ?
H6A C6 H6B . . 108.0 ?
C6 C7 N5 . . 106.4(2) yes
C6 C7 H7A . . 110.4 ?
N5 C7 H7A . . 110.4 ?
C6 C7 H7B . . 110.4 ?
N5 C7 H7B . . 110.4 ?
H7A C7 H7B . . 108.6 ?
N6 N5 C7 . . 115.7(3) yes
N7 N6 N5 . . 173.1(4) yes

loop_
_geom_bond_atom_site_label_1
_geom_bond_atom_site_label_2
_geom_bond_site_symmetry_2
_geom_bond_distance
_geom_bond_publ_flag
Cu1 Cl1 . 2.2880(10) yes
Cu1 Cl1 2_545 2.9560(10) yes
Cu1 N4 . 1.999(2) yes
N1 N2 . 1.342(3) yes
N1 C5 . 1.319(3) yes
N1 C6 . 1.467(3) yes
N2 N3 . 1.288(3) yes
N3 N4 . 1.351(3) yes
N4 C5 . 1.309(3) yes
C5 H5 . .9300 ?
C6 C7 . 1.475(4) yes
C6 H6A . .9700 ?
C6 H6B . .9700 ?
C7 N5 . 1.476(3) yes
C7 H7A . .9700 ?
C7 H7B . .9700 ?
N5 N6 . 1.204(4) yes
N6 N7 . 1.123(4) yes

loop_
_geom_hbond_atom_site_label_D
_geom_hbond_atom_site_label_H
_geom_hbond_atom_site_label_A
_geom_hbond_site_symmetry_A
_geom_hbond_distance_DH
_geom_hbond_distance_HA
_geom_hbond_distance_DA
_geom_hbond_angle_DHA
C5 H5 Cl1 3_576 .93 2.75 3.529(3) 141.8

loop_
_geom_torsion_atom_site_label_1
_geom_torsion_atom_site_label_2
_geom_torsion_atom_site_label_3
_geom_torsion_atom_site_label_4
_geom_torsion_site_symmetry_1
_geom_torsion
C5 N1 N2 N3 . -.9(3)
C6 N1 N2 N3 . -177.7(2)
N1 N2 N3 N4 . .9(3)
N2 N3 N4 C5 . -.5(3)
N2 N3 N4 Cu1 . 172.71(18)
Cl1 Cu1 N4 C5 . 46.07(19)
Cl1 Cu1 N4 C5 3_566 -133.93(19)
Cl1 Cu1 N4 C5 2_545 139.41(18)
Cl1 Cu1 N4 N3 . -125.63(19)
Cl1 Cu1 N4 N3 3_566 54.37(19)
Cl1 Cu1 N4 N3 2_545 -32.29(18)
N3 N4 C5 N1 . -.1(3)
Cu1 N4 C5 N1 . -172.95(15)
N2 N1 C5 N4 . .6(3)
C6 N1 C5 N4 . 177.0(2)
C5 N1 C6 C7 . 132.1(3)
N2 N1 C6 C7 . -51.9(4)
N1 C6 C7 N5 . 178.1(3)
C6 C7 N5 N6 . -174.3(3)
